data_7235623
loop_
_publ_author_name
'Naveen, Naveen'
'Babu, Srinivasarao Arulananda'
'Kaur, Gurpreet'
'Aslam, Nayyar Ahmad'
'Karanam, Maheswararao'

_publ_section_title
;
 Glaser--Eglinton--Hay sp--sp coupling and macrocyclization: construction
 of a new class of polyether macrocycles having a 1,3-diyne unit
;
_journal_issue 36
_journal_name_full 'RSC Adv.'
_journal_page_first 18904
_journal_paper_doi 10.1039/C4RA02174F
_journal_volume 4
_journal_year 2014
_chemical_formula_moiety 'C26 H30 O4 S'
_chemical_formula_sum 'C26 H30 O4 S'
_chemical_formula_weight 438.56
_space_group_IT_number 2
_space_group_name_Hall '-P 1'
_space_group_name_H-M_alt 'P -1'
_symmetry_cell_setting triclinic
_symmetry_Int_Tables_number 2
_symmetry_space_group_name_Hall '-P 1'
_symmetry_space_group_name_H-M 'P -1'
_atom_sites_solution_hydrogens geom
_audit_creation_date 2014-02-17T20:07:43-00:00
_audit_creation_method 'WinGX routine CIF_UPDATE'
_cell_angle_alpha 85.521(5)
_cell_angle_beta 75.471(5)
_cell_angle_gamma 75.776(5)
_cell_formula_units_Z 2
_cell_length_a 8.9442(9)
_cell_length_b 9.7734(10)
_cell_length_c 14.2491(12)
_cell_measurement_reflns_used 1139
_cell_measurement_temperature 298(2)
_cell_measurement_theta_max 17.88
_cell_measurement_theta_min 2.59
_cell_volume 1168.6(2)
_computing_data_reduction 'SAINT v7.68A (Bruker, 2009)'
_computing_molecular_graphics
;
O. V. Dolomanov, L. J. Bourhis, R. J. Gildea, J. A. K. Howard and H. Puschmann,
OLEX2: a complete structure solution, refinement and analysis program.
        J. Appl. Cryst. (2009). 42, 339-341.
;
_computing_publication_material
;
O. V. Dolomanov, L. J. Bourhis, R. J. Gildea, J. A. K. Howard and H. Puschmann,
OLEX2: a complete structure solution, refinement and analysis program.
        J. Appl. Cryst. (2009). 42, 339-341.
;
_computing_structure_refinement
;
        SHELXL, G.M. Sheldrick, Acta Cryst.
        (2008). A64, 112-122
;
_diffrn_ambient_temperature 298(2)
_diffrn_measured_fraction_theta_full 0.976
_diffrn_measured_fraction_theta_max 0.999
_diffrn_measurement_device_type 'Bruker APEX-II CCD'
_diffrn_measurement_method '\f and \w scans'
_diffrn_radiation_monochromator graphite
_diffrn_radiation_type MoK\a
_diffrn_radiation_wavelength 0.71073
_diffrn_reflns_av_R_equivalents 0.0306
_diffrn_reflns_Laue_measured_fraction_full 0.976
_diffrn_reflns_Laue_measured_fraction_max 0.999
_diffrn_reflns_limit_h_max 10
_diffrn_reflns_limit_h_min -10
_diffrn_reflns_limit_k_max 11
_diffrn_reflns_limit_k_min -11
_diffrn_reflns_limit_l_max 16
_diffrn_reflns_limit_l_min -16
_diffrn_reflns_number 7592
_diffrn_reflns_point_group_measured_fraction_full 0.976
_diffrn_reflns_point_group_measured_fraction_max 0.999
_diffrn_reflns_theta_full 25.242
_diffrn_reflns_theta_max 25.027
_diffrn_reflns_theta_min 1.477
_diffrn_standards_number 0
_exptl_absorpt_coefficient_mu 0.168
_exptl_absorpt_correction_T_max 0.7462
_exptl_absorpt_correction_T_min 0.6336
_exptl_absorpt_correction_type multi-scan
_exptl_absorpt_process_details
;
        SADABS-2008/1 (Bruker,2008) was used for absorption correction.
        wR2(int) was 0.0605 before and 0.0395 after correction.
        The Ratio of minimum to maximum transmission is 0.8491.
        The \l/2 correction factor is 0.0015.
;
_exptl_crystal_colour colourless
_exptl_crystal_density_diffrn 1.246
_exptl_crystal_description iiregular
_exptl_crystal_F_000 468
_exptl_crystal_size_max 0.3
_exptl_crystal_size_mid 0.2
_exptl_crystal_size_min 0.2
_refine_diff_density_max 0.597
_refine_diff_density_min -0.503
_refine_diff_density_rms 0.054
_refine_ls_extinction_method none
_refine_ls_goodness_of_fit_ref 1.06
_refine_ls_hydrogen_treatment constr
_refine_ls_matrix_type full
_refine_ls_number_parameters 274
_refine_ls_number_reflns 4126
_refine_ls_number_restraints 0
_refine_ls_restrained_S_all 1.06
_refine_ls_R_factor_all 0.2061
_refine_ls_R_factor_gt 0.104
_refine_ls_shift/su_max 0
_refine_ls_shift/su_mean 0
_refine_ls_structure_factor_coef Fsqd
_refine_ls_weighting_details 'w=1/[\s^2^(Fo^2^)+(0.1974P)^2^+0.1908P] where P=(Fo^2^+2Fc^2^)/3'
_refine_ls_weighting_scheme calc
_refine_ls_wR_factor_gt 0.3027
_refine_ls_wR_factor_ref 0.3841
_reflns_number_gt 1652
_reflns_number_total 4126
_reflns_threshold_expression 'I > 2\s(I)'
_cod_data_source_file c4ra02174f2.cif
_cod_data_source_block nm1097a2_06
_cod_database_code 7235623
_shelx_estimated_absorpt_t_min 0.554
_shelx_estimated_absorpt_t_max 0.967

loop_
_symmetry_equiv_pos_as_xyz
'x, y, z'
'-x, -y, -z'

loop_
_atom_site_label
_atom_site_type_symbol
_atom_site_fract_x
_atom_site_fract_y
_atom_site_fract_z
_atom_site_U_iso_or_equiv
_atom_site_adp_type
_atom_site_occupancy
_atom_site_calc_flag
C1 C 0.4176(10) 0.3271(11) 0.8817(6) 0.153(2) Uani 1 d
H1A H 0.4942 0.3828 0.8804 0.183 Uiso 1 calc
H1B H 0.474 0.2286 0.8769 0.183 Uiso 1 calc
C2 C 0.2922(13) 0.3493(9) 0.9793(6) 0.135(3) Uani 1 d
C3 C 0.1413(14) 0.3419(7) 0.9991(6) 0.126(3) Uani 1 d
H3 H 0.0935 0.3154 0.9547 0.151 Uiso 1 calc
C4 C 0.0582(10) 0.3808(7) 1.1003(6) 0.111(2) Uani 1 d
H4 H -0.0484 0.3834 1.1276 0.133 Uiso 1 calc
C5 C 0.1557(8) 0.4113(6) 1.1464(4) 0.0880(17) Uani 1 d
C6 C 0.1277(12) 0.4488(8) 1.2496(5) 0.132(3) Uani 1 d
H6A H 0.017 0.4539 1.281 0.158 Uiso 1 calc
H6B H 0.1911 0.3733 1.2813 0.158 Uiso 1 calc
C7 C 0.0525(7) 0.6987(7) 1.2437(5) 0.0953(18) Uani 1 d
H7A H -0.0517 0.7002 1.2856 0.114 Uiso 1 calc
H7B H 0.0456 0.6976 1.1769 0.114 Uiso 1 calc
C8 C 0.1055(6) 0.8253(6) 1.2600(5) 0.0807(16) Uani 1 d
C9 C 0.1005(7) 0.8592(7) 1.3532(5) 0.0984(19) Uani 1 d
H9 H 0.0598 0.8042 1.405 0.118 Uiso 1 calc
C10 C 0.1541(9) 0.9721(9) 1.3710(6) 0.115(2) Uani 1 d
H10 H 0.1492 0.9943 1.4342 0.138 Uiso 1 calc
C11 C 0.2147(9) 1.0515(7) 1.2945(8) 0.117(2) Uani 1 d
H11 H 0.2531 1.1272 1.3062 0.14 Uiso 1 calc
C12 C 0.2207(8) 1.0225(7) 1.2000(6) 0.105(2) Uani 1 d
H12 H 0.2607 1.0787 1.1489 0.126 Uiso 1 calc
C13 C 0.1663(7) 0.9085(7) 1.1830(5) 0.0870(17) Uani 1 d
C14 C 0.2440(9) 0.9358(8) 1.0069(5) 0.116(2) Uani 1 d
H14A H 0.3541 0.9289 1.0069 0.14 Uiso 1 calc
H14B H 0.1912 1.0349 1.0047 0.14 Uiso 1 calc
C15 C 0.2354(9) 0.8633(9) 0.9216(6) 0.130(3) Uani 1 d
H15A H 0.1247 0.874 0.9217 0.156 Uiso 1 calc
H15B H 0.282 0.7633 0.9275 0.156 Uiso 1 calc
C16 C 0.3185(14) 0.9180(11) 0.8271(6) 0.174(4) Uani 1 d
H16A H 0.4149 0.9369 0.837 0.209 Uiso 1 calc
H16B H 0.2516 1.0085 0.8147 0.209 Uiso 1 calc
C17 C 0.3685(14) 0.8299(13) 0.7285(11) 0.219(6) Uani 1 d
H17A H 0.4365 0.8743 0.6778 0.263 Uiso 1 calc
H17B H 0.4263 0.7344 0.7391 0.263 Uiso 1 calc
C18 C 0.2384(13) 0.8276(10) 0.7030(12) 0.220(7) Uani 1 d
H18A H 0.1889 0.9231 0.686 0.264 Uiso 1 calc
H18B H 0.1654 0.7971 0.7585 0.264 Uiso 1 calc
C19 C 0.2625(10) 0.7274(9) 0.6138(6) 0.131(3) Uani 1 d
H19A H 0.1621 0.7309 0.5982 0.157 Uiso 1 calc
H19B H 0.3353 0.7542 0.5566 0.157 Uiso 1 calc
C20 C 0.3248(7) 0.4718(9) 0.6039(5) 0.097(2) Uani 1 d
C21 C 0.2540(10) 0.4766(11) 0.5262(6) 0.131(3) Uani 1 d
H21 H 0.2114 0.5624 0.499 0.157 Uiso 1 calc
C22 C 0.2489(13) 0.3490(16) 0.4905(6) 0.156(4) Uani 1 d
H22 H 0.199 0.3489 0.4405 0.187 Uiso 1 calc
C23 C 0.3145(14) 0.2301(17) 0.5277(8) 0.167(5) Uani 1 d
H23 H 0.3123 0.1464 0.5017 0.2 Uiso 1 calc
C24 C 0.3842(9) 0.2220(9) 0.6008(7) 0.127(3) Uani 1 d
H24 H 0.4283 0.1344 0.6251 0.152 Uiso 1 calc
C25 C 0.3908(7) 0.3455(9) 0.6408(5) 0.099(2) Uani 1 d
C26 C 0.4734(11) 0.3418(11) 0.7202(6) 0.153(2) Uani 1 d
H26A H 0.5491 0.2519 0.721 0.183 Uiso 1 calc
H26B H 0.5308 0.4162 0.7097 0.183 Uiso 1 calc
O1 O 0.3582(6) 0.3612(7) 0.8097(4) 0.147(2) Uani 1 d
O2 O 0.1639(6) 0.5780(4) 1.2644(3) 0.1036(14) Uani 1 d
O3 O 0.1674(6) 0.8693(5) 1.0935(4) 0.1095(15) Uani 1 d
O4 O 0.3274(6) 0.5904(6) 0.6490(4) 0.1296(18) Uani 1 d
S1 S 0.3419(2) 0.3988(2) 1.07214(15) 0.1285(10) Uani 1 d

loop_
_atom_site_aniso_label
_atom_site_aniso_U_11
_atom_site_aniso_U_22
_atom_site_aniso_U_33
_atom_site_aniso_U_23
_atom_site_aniso_U_13
_atom_site_aniso_U_12
C1 0.122(5) 0.198(7) 0.107(4) -0.006(4) -0.019(4) 0.013(4)
C2 0.159(8) 0.113(6) 0.091(5) 0.000(4) -0.022(6) 0.035(6)
C3 0.193(9) 0.083(5) 0.119(7) -0.014(4) -0.094(7) -0.001(6)
C4 0.119(6) 0.089(5) 0.129(6) -0.006(4) -0.048(5) -0.015(4)
C5 0.111(5) 0.070(4) 0.075(4) 0.003(3) -0.013(4) -0.016(3)
C6 0.223(9) 0.088(5) 0.082(5) 0.007(4) -0.016(5) -0.056(5)
C7 0.079(4) 0.093(5) 0.113(5) -0.006(4) -0.016(3) -0.024(4)
C8 0.061(3) 0.071(4) 0.101(5) -0.013(3) -0.013(3) 0.000(3)
C9 0.081(4) 0.095(5) 0.116(6) -0.018(4) -0.014(4) -0.019(3)
C10 0.104(5) 0.107(6) 0.116(6) -0.027(5) -0.008(5) -0.002(4)
C11 0.100(5) 0.075(5) 0.171(8) -0.041(5) -0.025(5) -0.007(4)
C12 0.102(5) 0.070(4) 0.131(6) -0.015(4) -0.008(4) -0.012(4)
C13 0.068(4) 0.077(4) 0.105(5) -0.015(4) -0.007(3) -0.007(3)
C14 0.119(6) 0.105(5) 0.113(6) 0.008(4) -0.011(5) -0.023(4)
C15 0.123(6) 0.130(6) 0.124(7) -0.011(5) -0.015(5) -0.022(5)
C16 0.210(11) 0.160(9) 0.106(6) -0.013(6) -0.014(7) 0.021(8)
C17 0.127(9) 0.176(11) 0.296(17) -0.001(10) 0.032(10) -0.015(8)
C18 0.116(8) 0.107(7) 0.45(2) -0.061(10) -0.111(11) 0.008(6)
C19 0.128(6) 0.112(6) 0.141(7) 0.043(5) -0.031(5) -0.019(5)
C20 0.084(4) 0.138(7) 0.074(4) -0.011(4) -0.019(3) -0.035(4)
C21 0.122(6) 0.174(9) 0.089(5) -0.009(5) -0.005(5) -0.037(6)
C22 0.159(9) 0.245(14) 0.068(5) -0.016(7) -0.026(5) -0.053(9)
C23 0.157(10) 0.253(16) 0.097(7) -0.043(8) 0.005(6) -0.085(10)
C24 0.105(6) 0.119(6) 0.135(7) -0.013(6) 0.024(5) -0.037(5)
C25 0.074(4) 0.125(6) 0.089(4) 0.010(4) -0.003(3) -0.023(4)
C26 0.122(5) 0.198(7) 0.107(4) -0.006(4) -0.019(4) 0.013(4)
O1 0.086(3) 0.228(6) 0.093(3) 0.007(3) -0.020(3) 0.023(3)
O2 0.143(4) 0.071(3) 0.100(3) -0.004(2) -0.043(3) -0.015(3)
O3 0.118(4) 0.104(3) 0.105(4) -0.009(3) -0.010(3) -0.038(3)
O4 0.144(5) 0.123(4) 0.131(4) 0.020(3) -0.060(3) -0.027(3)
S1 0.1098(16) 0.153(2) 0.1066(16) -0.0059(12) -0.0158(12) -0.0108(13)

loop_
_atom_type_symbol
_atom_type_description
_atom_type_scat_dispersion_real
_atom_type_scat_dispersion_imag
_atom_type_scat_source
C C 0.0033 0.0016 'International Tables Vol C Tables 4.2.6.8 and 6.1.1.4'
H H 0 0 'International Tables Vol C Tables 4.2.6.8 and 6.1.1.4'
O O 0.0106 0.006 'International Tables Vol C Tables 4.2.6.8 and 6.1.1.4'
S S 0.1246 0.1234 'International Tables Vol C Tables 4.2.6.8 and 6.1.1.4'

loop_
_geom_angle_atom_site_label_1
_geom_angle_atom_site_label_2
_geom_angle_atom_site_label_3
_geom_angle
H1A C1 H1B 107.8
C2 C1 H1A 109
C2 C1 H1B 109
O1 C1 H1A 109
O1 C1 H1B 109
O1 C1 C2 112.9(8)
C1 C2 S1 118.2(8)
C3 C2 C1 128.8(9)
C3 C2 S1 112.9(6)
C2 C3 H3 124.1
C2 C3 C4 111.8(7)
C4 C3 H3 124.1
C3 C4 H4 124.7
C5 C4 C3 110.7(7)
C5 C4 H4 124.7
C4 C5 C6 129.7(7)
C4 C5 S1 111.6(5)
C6 C5 S1 118.6(6)
C5 C6 H6A 108.5
C5 C6 H6B 108.5
H6A C6 H6B 107.5
O2 C6 C5 115.2(5)
O2 C6 H6A 108.5
O2 C6 H6B 108.5
H7A C7 H7B 108.4
C8 C7 H7A 110.1
C8 C7 H7B 110.1
O2 C7 H7A 110.1
O2 C7 H7B 110.1
O2 C7 C8 108.2(5)
C9 C8 C7 119.6(6)
C9 C8 C13 118.9(6)
C13 C8 C7 121.5(6)
C8 C9 H9 119.3
C10 C9 C8 121.4(7)
C10 C9 H9 119.3
C9 C10 H10 120.6
C11 C10 C9 118.9(7)
C11 C10 H10 120.6
C10 C11 H11 119.1
C10 C11 C12 121.8(7)
C12 C11 H11 119.1
C11 C12 H12 120.6
C13 C12 C11 118.8(7)
C13 C12 H12 120.6
C12 C13 C8 120.3(7)
O3 C13 C8 115.7(6)
O3 C13 C12 124.0(7)
H14A C14 H14B 108.4
C15 C14 H14A 110
C15 C14 H14B 110
O3 C14 H14A 110
O3 C14 H14B 110
O3 C14 C15 108.4(6)
C14 C15 H15A 108.8
C14 C15 H15B 108.8
C14 C15 C16 113.6(8)
H15A C15 H15B 107.7
C16 C15 H15A 108.8
C16 C15 H15B 108.8
C15 C16 H16A 106.8
C15 C16 H16B 106.8
C15 C16 C17 122.2(10)
H16A C16 H16B 106.6
C17 C16 H16A 106.8
C17 C16 H16B 106.8
C16 C17 H17A 110.1
C16 C17 H17B 110.1
H17A C17 H17B 108.4
C18 C17 C16 107.9(10)
C18 C17 H17A 110.1
C18 C17 H17B 110.1
C17 C18 H18A 108.5
C17 C18 H18B 108.5
C17 C18 C19 115.2(11)
H18A C18 H18B 107.5
C19 C18 H18A 108.5
C19 C18 H18B 108.5
C18 C19 H19A 111.1
C18 C19 H19B 111.1
H19A C19 H19B 109.1
O4 C19 C18 103.2(7)
O4 C19 H19A 111.1
O4 C19 H19B 111.1
C25 C20 C21 120.1(8)
C25 C20 O4 116.5(6)
O4 C20 C21 123.4(8)
C20 C21 H21 120.9
C22 C21 C20 118.3(9)
C22 C21 H21 120.9
C21 C22 H22 120.2
C23 C22 C21 119.6(11)
C23 C22 H22 120.2
C22 C23 H23 118.2
C22 C23 C24 123.6(13)
C24 C23 H23 118.2
C23 C24 H24 120.2
C23 C24 C25 119.6(10)
C25 C24 H24 120.2
C20 C25 C24 118.8(8)
C20 C25 C26 119.5(8)
C24 C25 C26 121.6(9)
C25 C26 H26A 110
C25 C26 H26B 110
H26A C26 H26B 108.3
O1 C26 C25 108.6(7)
O1 C26 H26A 110
O1 C26 H26B 110
C1 O1 C26 112.9(6)
C7 O2 C6 113.7(6)
C13 O3 C14 121.3(5)
C20 O4 C19 120.0(6)
C2 S1 C5 93.1(4)

loop_
_geom_bond_atom_site_label_1
_geom_bond_atom_site_label_2
_geom_bond_distance
C1 H1A 0.97
C1 H1B 0.97
C1 C2 1.544(11)
C1 O1 1.257(8)
C2 C3 1.327(12)
C2 S1 1.638(10)
C3 H3 0.93
C3 C4 1.478(12)
C4 H4 0.93
C4 C5 1.314(9)
C5 C6 1.489(9)
C5 S1 1.716(6)
C6 H6A 0.97
C6 H6B 0.97
C6 O2 1.421(8)
C7 H7A 0.97
C7 H7B 0.97
C7 C8 1.483(8)
C7 O2 1.410(7)
C8 C9 1.381(9)
C8 C13 1.393(8)
C9 H9 0.93
C9 C10 1.370(9)
C10 H10 0.93
C10 C11 1.365(10)
C11 H11 0.93
C11 C12 1.383(10)
C12 H12 0.93
C12 C13 1.380(9)
C13 O3 1.357(7)
C14 H14A 0.97
C14 H14B 0.97
C14 C15 1.481(10)
C14 O3 1.443(8)
C15 H15A 0.97
C15 H15B 0.97
C15 C16 1.494(11)
C16 H16A 0.97
C16 H16B 0.97
C16 C17 1.613(16)
C17 H17A 0.97
C17 H17B 0.97
C17 C18 1.310(14)
C18 H18A 0.97
C18 H18B 0.97
C18 C19 1.604(14)
C19 H19A 0.97
C19 H19B 0.97
C19 O4 1.429(8)
C20 C21 1.400(10)
C20 C25 1.358(9)
C20 O4 1.376(8)
C21 H21 0.93
C21 C22 1.398(13)
C22 H22 0.93
C22 C23 1.304(14)
C23 H23 0.93
C23 C24 1.330(13)
C24 H24 0.93
C24 C25 1.395(10)
C25 C26 1.493(10)
C26 H26A 0.97
C26 H26B 0.97
C26 O1 1.417(9)
